data_7120715
loop_
_publ_author_name
'Boudreaux, Chance M.'
'Liyanage, Nalaka P.'
'Shirley, Hunter'
'Siek, Sopheavy'
'Gerlach, Deidra L.'
'Qu, Fengrui'
'Delcamp, Jared H.'
'Papish, Elizabeth T.'

_publ_section_title
;
 Ruthenium(ii) complexes of pyridinol and N-heterocyclic carbene derived
 pincers as robust catalysts for selective carbon dioxide reduction
;
_journal_name_full 'Chem. Commun.'
_journal_paper_doi 10.1039/C7CC05706G
_journal_year 2017
_chemical_formula_moiety 'C22 H24 F6 N8 O7 Ru S2'
_chemical_formula_sum 'C22 H24 F6 N8 O7 Ru S2'
_chemical_formula_weight 791.68
_chemical_name_common CMB03
_space_group_crystal_system triclinic
_space_group_IT_number 2
_space_group_name_Hall '-P 1'
_space_group_name_H-M_alt 'P -1'
_symmetry_space_group_name_Hall '-P 1'
_symmetry_space_group_name_H-M 'P -1'
_atom_sites_solution_hydrogens geom
_atom_sites_solution_primary direct
_atom_sites_solution_secondary difmap
_audit_creation_method SHELXL-2014/7
_audit_update_record
;
2017-07-21 deposited with the CCDC.
2017-09-19 downloaded from the CCDC.
;
_cell_angle_alpha 97.577(2)
_cell_angle_beta 91.192(2)
_cell_angle_gamma 93.256(2)
_cell_formula_units_Z 2
_cell_length_a 7.9326(14)
_cell_length_b 9.4243(17)
_cell_length_c 20.804(4)
_cell_measurement_reflns_used 9951
_cell_measurement_temperature 223(2)
_cell_measurement_theta_max 24.3879
_cell_measurement_theta_min 2.5143
_cell_volume 1538.6(5)
_computing_cell_refinement 'APEX2 V2013.10.0 (Bruker, 2013)'
_computing_data_collection 'APEX2 V2013.10.0 (Bruker, 2013)'
_computing_data_reduction 'APEX2 V2013.10.0 (Bruker, 2013)'
_computing_structure_refinement 'SHELXL-2014/7 (Sheldrick, 2014)'
_computing_structure_solution 'SHELXT (Shelrick, 2015)'
_diffrn_ambient_temperature 223(2)
_diffrn_measured_fraction_theta_full 0.999
_diffrn_measured_fraction_theta_max 0.997
_diffrn_measurement_device_type 'Bruker AXS SMART APEX2 CCD diffractometer'
_diffrn_measurement_method 'phi and omega scans'
_diffrn_radiation_type MoK\a
_diffrn_radiation_wavelength 0.71073
_diffrn_reflns_av_R_equivalents 0.0422
_diffrn_reflns_av_unetI/netI 0.0315
_diffrn_reflns_Laue_measured_fraction_full 0.999
_diffrn_reflns_Laue_measured_fraction_max 0.997
_diffrn_reflns_limit_h_max 10
_diffrn_reflns_limit_h_min -10
_diffrn_reflns_limit_k_max 12
_diffrn_reflns_limit_k_min -12
_diffrn_reflns_limit_l_max 27
_diffrn_reflns_limit_l_min -27
_diffrn_reflns_number 41923
_diffrn_reflns_point_group_measured_fraction_full 0.999
_diffrn_reflns_point_group_measured_fraction_max 0.997
_diffrn_reflns_theta_full 25.242
_diffrn_reflns_theta_max 28.282
_diffrn_reflns_theta_min 2.514
_diffrn_source 'fine focus sealed X-ray tube'
_exptl_absorpt_coefficient_mu 0.736
_exptl_absorpt_correction_T_max 0.7459
_exptl_absorpt_correction_T_min 0.6894
_exptl_absorpt_correction_type multi-scan
_exptl_absorpt_process_details 'SADABS V2012/1 (Bruker AXS Inc)'
_exptl_crystal_colour 'pale yellow'
_exptl_crystal_density_diffrn 1.709
_exptl_crystal_description plate
_exptl_crystal_F_000 796
_exptl_crystal_size_max 0.130
_exptl_crystal_size_mid 0.090
_exptl_crystal_size_min 0.030
_refine_diff_density_max 0.807
_refine_diff_density_min -0.655
_refine_diff_density_rms 0.083
_refine_ls_extinction_method none
_refine_ls_goodness_of_fit_ref 1.095
_refine_ls_hydrogen_treatment constr
_refine_ls_matrix_type full
_refine_ls_number_parameters 568
_refine_ls_number_reflns 7621
_refine_ls_number_restraints 685
_refine_ls_restrained_S_all 1.148
_refine_ls_R_factor_all 0.0492
_refine_ls_R_factor_gt 0.0410
_refine_ls_shift/su_max 0.009
_refine_ls_shift/su_mean 0.001
_refine_ls_structure_factor_coef Fsqd
_refine_ls_weighting_details 'w=1/[\s^2^(Fo^2^)+(0.0656P)^2^+0.7248P] where P=(Fo^2^+2Fc^2^)/3'
_refine_ls_weighting_scheme calc
_refine_ls_wR_factor_gt 0.1099
_refine_ls_wR_factor_ref 0.1163
_reflns_Friedel_coverage 0.000
_reflns_number_gt 6551
_reflns_number_total 7621
_reflns_threshold_expression 'I > 2\s(I)'
_cod_data_source_file c7cc05706g2.cif
_cod_data_source_block 3
_cod_database_code 7120715
_shelx_shelxl_version_number 2014/7
_shelx_space_group_comment
;
The symmetry employed for this shelxl refinement is uniquely defined
by the following loop, which should always be used as a source of
symmetry information in preference to the above space-group names.
They are only intended as comments.
;
_shelx_estimated_absorpt_t_min 0.910
_shelx_estimated_absorpt_t_max 0.978

loop_
_space_group_symop_operation_xyz
'x, y, z'
'-x, -y, -z'

loop_
_atom_site_label
_atom_site_type_symbol
_atom_site_fract_x
_atom_site_fract_y
_atom_site_fract_z
_atom_site_U_iso_or_equiv
_atom_site_adp_type
_atom_site_occupancy
_atom_site_site_symmetry_order
_atom_site_calc_flag
_atom_site_refinement_flags_posn
_atom_site_refinement_flags_adp
_atom_site_refinement_flags_occupancy
_atom_site_disorder_assembly
_atom_site_disorder_group
Ru1 Ru 0.50755(2) 0.33726(2) 0.23373(2) 0.02819(8) Uani 1 1 d . . . . .
N1 N 0.1768(3) 0.4765(2) 0.17921(11) 0.0334(5) Uani 1 1 d . . . . .
C1 C 0.2781(3) 0.4253(3) 0.22176(13) 0.0291(5) Uani 1 1 d . . . . .
O1 O 0.2270(4) 0.3977(4) 0.50571(13) 0.0803(10) Uani 1 1 d . . . . .
N5 N 0.8388(3) 0.1842(3) 0.27954(14) 0.0409(6) Uani 1 1 d . . . . .
N2 N 0.1928(3) 0.4457(2) 0.27917(11) 0.0307(5) Uani 1 1 d . . . . .
C2 C 0.0315(4) 0.5282(3) 0.20815(15) 0.0403(7) Uani 1 1 d . . . . .
H2 H -0.0569 0.5690 0.1876 0.048 Uiso 1 1 calc R U . . .
N3 N 0.4161(3) 0.3516(2) 0.32346(11) 0.0321(5) Uani 1 1 d . . . . .
C3 C 0.0413(3) 0.5091(3) 0.27079(15) 0.0374(6) Uani 1 1 d . . . . .
H3 H -0.0382 0.5337 0.3026 0.045 Uiso 1 1 calc R U . . .
C4 C 0.2667(3) 0.4086(3) 0.33617(14) 0.0335(6) Uani 1 1 d . . . . .
N4 N 0.6590(3) 0.2562(3) 0.34974(13) 0.0440(6) Uani 1 1 d . . . . .
C5 C 0.2018(4) 0.4245(4) 0.39676(15) 0.0446(7) Uani 1 1 d . . . . .
H5 H 0.0965 0.4636 0.4045 0.053 Uiso 1 1 calc R U . . .
N6 N 0.6038(3) 0.3302(3) 0.14294(12) 0.0352(5) Uani 1 1 d . . . . .
C6 C 0.2981(5) 0.3804(5) 0.44708(17) 0.0552(9) Uani 1 1 d . . . . .
N7 N 0.4057(3) 0.1345(3) 0.20837(13) 0.0385(5) Uani 1 1 d . . . . .
C7 C 0.4534(5) 0.3239(5) 0.43502(17) 0.0582(10) Uani 1 1 d . . . . .
H7 H 0.5195 0.2952 0.4685 0.070 Uiso 1 1 calc R U . . .
C8 C 0.5070(4) 0.3115(4) 0.37220(16) 0.0433(7) Uani 1 1 d . . . . .
N8 N 0.6084(3) 0.5412(2) 0.25585(11) 0.0304(5) Uani 1 1 d . . . . .
C11 C 0.6951(3) 0.2526(3) 0.28498(15) 0.0362(6) Uani 1 1 d . . . . .
C10 C 0.8929(4) 0.1477(4) 0.33892(19) 0.0531(9) Uani 1 1 d . . . . .
H10 H 0.9910 0.1002 0.3465 0.064 Uiso 1 1 calc R U . . .
C9 C 0.7821(4) 0.1914(4) 0.3827(2) 0.0566(9) Uani 1 1 d . . . . .
H9 H 0.7856 0.1809 0.4270 0.068 Uiso 1 1 calc R U . . .
C12 C 0.2138(5) 0.4770(4) 0.11113(15) 0.0488(8) Uani 1 1 d . . . . .
H12A H 0.2023 0.3796 0.0889 0.073 Uiso 1 1 calc R U . . .
H12B H 0.3284 0.5161 0.1073 0.073 Uiso 1 1 calc R U . . .
H12C H 0.1354 0.5355 0.0917 0.073 Uiso 1 1 calc R U . . .
C13 C 0.3080(7) 0.3377(7) 0.5578(2) 0.0962(18) Uani 1 1 d . . . . .
H13A H 0.3151 0.2352 0.5457 0.144 Uiso 1 1 calc R U . . .
H13B H 0.2425 0.3548 0.5967 0.144 Uiso 1 1 calc R U . . .
H13C H 0.4207 0.3826 0.5662 0.144 Uiso 1 1 calc R U . . .
C15 C 0.6563(4) 0.3281(3) 0.09268(15) 0.0389(6) Uani 1 1 d . . . . .
C14 C 0.9235(4) 0.1487(4) 0.21902(19) 0.0511(8) Uani 1 1 d . . . . .
H14A H 0.9085 0.0463 0.2052 0.077 Uiso 1 1 calc R U . . .
H14B H 1.0430 0.1761 0.2252 0.077 Uiso 1 1 calc R U . . .
H14C H 0.8757 0.1998 0.1861 0.077 Uiso 1 1 calc R U . . .
C16 C 0.7222(5) 0.3283(4) 0.02763(17) 0.0575(9) Uani 1 1 d . . . . .
H16A H 0.6290 0.3255 -0.0035 0.086 Uiso 1 1 calc R U . . .
H16B H 0.7875 0.2449 0.0169 0.086 Uiso 1 1 calc R U . . .
H16C H 0.7939 0.4147 0.0263 0.086 Uiso 1 1 calc R U . . .
C17 C 0.3559(4) 0.0200(3) 0.1935(2) 0.0507(8) Uani 1 1 d . . . . .
C18 C 0.2926(6) -0.1302(4) 0.1749(3) 0.0841(16) Uani 1 1 d . . . . .
H18A H 0.2082 -0.1352 0.1401 0.126 Uiso 1 1 calc R U . . .
H18B H 0.2423 -0.1666 0.2121 0.126 Uiso 1 1 calc R U . . .
H18C H 0.3856 -0.1877 0.1603 0.126 Uiso 1 1 calc R U . . .
S1 S 0.77231(12) 0.74741(9) 0.08303(4) 0.0505(2) Uani 1 1 d D . . . .
O2 O 0.8991(5) 0.6754(4) 0.0462(2) 0.1046(13) Uani 1 1 d D . . . .
O3 O 0.6133(5) 0.6744(4) 0.0749(3) 0.1243(17) Uani 1 1 d D . . . .
O4 O 0.8293(8) 0.7993(5) 0.14584(17) 0.1359(19) Uani 1 1 d D . . . .
C21 C 0.7491(6) 0.9051(5) 0.0450(2) 0.0705(12) Uani 1 1 d D . . . .
C20 C 0.7061(5) 0.8096(3) 0.28507(19) 0.0513(8) Uani 1 1 d . . . . .
H20A H 0.6806 0.8612 0.2490 0.077 Uiso 1 1 calc R U . . .
H20B H 0.8270 0.8178 0.2942 0.077 Uiso 1 1 calc R U . . .
H20C H 0.6478 0.8500 0.3231 0.077 Uiso 1 1 calc R U . . .
C19 C 0.6507(3) 0.6589(3) 0.26831(14) 0.0339(6) Uani 1 1 d . . . . .
F1 F 0.7110(7) 0.8807(4) -0.01554(16) 0.1507(18) Uani 1 1 d D . . . .
F2 F 0.6249(5) 0.9812(4) 0.0729(2) 0.1334(15) Uani 1 1 d D . . . .
F3 F 0.8817(5) 0.9956(3) 0.05393(19) 0.1205(12) Uani 1 1 d D . . . .
S2A S 0.2338(2) 0.79632(19) 0.39236(9) 0.0449(5) Uani 0.463(2) 1 d D U P A 1
O5A O 0.2638(16) 0.7441(9) 0.4530(4) 0.070(2) Uani 0.463(2) 1 d D U P A 1
O6A O 0.0604(8) 0.8029(10) 0.3685(4) 0.0582(17) Uani 0.463(2) 1 d D U P A 1
O7A O 0.352(2) 0.7377(17) 0.3479(8) 0.058(3) Uani 0.463(2) 1 d D U P A 1
C22A C 0.3100(10) 0.9796(8) 0.4097(4) 0.0598(15) Uani 0.463(2) 1 d D U P A 1
F4A F 0.2266(9) 1.0529(8) 0.4555(4) 0.081(2) Uani 0.463(2) 1 d D U P A 1
F5A F 0.2912(9) 1.0460(7) 0.3546(3) 0.0701(16) Uani 0.463(2) 1 d D U P A 1
F6A F 0.4688(8) 0.9919(8) 0.4306(3) 0.0727(19) Uani 0.463(2) 1 d D U P A 1
S2B S 0.3030(6) 0.8879(4) 0.3645(2) 0.0691(10) Uani 0.325(2) 1 d D U P B 2
O5B O 0.2327(15) 0.9782(13) 0.3221(5) 0.077(3) Uani 0.325(2) 1 d D U P B 2
O6B O 0.4602(15) 0.9580(15) 0.4023(7) 0.084(3) Uani 0.325(2) 1 d D U P B 2
O7B O 0.331(3) 0.7572(15) 0.3263(7) 0.059(3) Uani 0.325(2) 1 d D U P B 2
C22B C 0.1595(12) 0.8662(11) 0.4237(4) 0.0481(17) Uani 0.325(2) 1 d D U P B 2
F4B F 0.1157(19) 0.9870(12) 0.4586(7) 0.103(3) Uani 0.325(2) 1 d D U P B 2
F5B F 0.236(2) 0.7876(15) 0.4671(6) 0.084(3) Uani 0.325(2) 1 d D U P B 2
F6B F 0.0229(14) 0.8017(16) 0.3934(5) 0.090(3) Uani 0.325(2) 1 d D U P B 2
S2C S 0.2246(7) 0.8582(6) 0.3514(2) 0.0459(11) Uani 0.211(2) 1 d D U P C 3
O5C O 0.0672(17) 0.833(2) 0.3300(9) 0.094(4) Uani 0.211(2) 1 d D U P C 3
O6C O 0.338(3) 0.9937(17) 0.3422(11) 0.084(4) Uani 0.211(2) 1 d D U P C 3
O7C O 0.325(4) 0.739(3) 0.3427(18) 0.056(5) Uani 0.211(2) 1 d D U P C 3
C22C C 0.201(2) 0.9031(16) 0.4357(6) 0.064(2) Uani 0.211(2) 1 d D U P C 3
F4C F 0.3410(18) 0.9219(17) 0.4726(7) 0.100(3) Uani 0.211(2) 1 d D U P C 3
F5C F 0.113(2) 0.7893(16) 0.4596(7) 0.099(3) Uani 0.211(2) 1 d D U P C 3
F6C F 0.146(3) 1.0364(17) 0.4472(10) 0.077(4) Uani 0.211(2) 1 d D U P C 3

loop_
_atom_site_aniso_label
_atom_site_aniso_U_11
_atom_site_aniso_U_22
_atom_site_aniso_U_33
_atom_site_aniso_U_23
_atom_site_aniso_U_13
_atom_site_aniso_U_12
Ru1 0.02408(12) 0.02691(12) 0.03483(13) 0.00753(8) 0.00304(8) 0.00375(8)
N1 0.0311(12) 0.0343(11) 0.0355(12) 0.0069(9) -0.0036(9) 0.0048(9)
C1 0.0263(12) 0.0269(12) 0.0345(13) 0.0056(10) -0.0002(10) 0.0018(9)
O1 0.076(2) 0.134(3) 0.0421(14) 0.0392(17) 0.0230(13) 0.0317(19)
N5 0.0272(11) 0.0312(12) 0.0647(17) 0.0072(11) -0.0029(11) 0.0049(9)
N2 0.0256(10) 0.0319(11) 0.0359(12) 0.0075(9) 0.0012(9) 0.0052(8)
C2 0.0321(14) 0.0411(15) 0.0488(17) 0.0070(13) -0.0033(12) 0.0120(12)
N3 0.0275(11) 0.0355(12) 0.0361(12) 0.0143(9) 0.0024(9) 0.0046(9)
C3 0.0269(13) 0.0406(15) 0.0454(16) 0.0048(12) 0.0007(11) 0.0100(11)
C4 0.0287(13) 0.0362(14) 0.0379(14) 0.0122(11) 0.0037(11) 0.0046(10)
N4 0.0330(13) 0.0551(16) 0.0499(15) 0.0245(13) 0.0003(11) 0.0128(11)
C5 0.0362(15) 0.0580(19) 0.0430(17) 0.0161(14) 0.0095(13) 0.0082(14)
N6 0.0317(12) 0.0347(12) 0.0401(13) 0.0055(10) 0.0055(10) 0.0059(9)
C6 0.052(2) 0.079(3) 0.0410(18) 0.0270(17) 0.0118(15) 0.0114(18)
N7 0.0303(12) 0.0312(12) 0.0546(15) 0.0062(11) 0.0061(11) 0.0032(9)
C7 0.050(2) 0.088(3) 0.0453(19) 0.0357(19) 0.0043(15) 0.0188(19)
C8 0.0354(15) 0.0551(18) 0.0452(17) 0.0240(14) 0.0017(13) 0.0108(13)
N8 0.0267(11) 0.0323(12) 0.0336(12) 0.0084(9) 0.0040(9) 0.0043(9)
C11 0.0245(13) 0.0319(13) 0.0541(18) 0.0117(12) 0.0005(12) 0.0032(10)
C10 0.0362(16) 0.0459(18) 0.080(3) 0.0175(17) -0.0129(16) 0.0112(14)
C9 0.0415(18) 0.067(2) 0.069(2) 0.0321(19) -0.0100(16) 0.0138(16)
C12 0.0513(19) 0.062(2) 0.0362(16) 0.0129(15) 0.0001(14) 0.0157(16)
C13 0.099(4) 0.157(5) 0.047(2) 0.050(3) 0.021(2) 0.038(4)
C15 0.0400(16) 0.0346(14) 0.0426(16) 0.0048(12) 0.0077(13) 0.0056(12)
C14 0.0359(16) 0.0391(16) 0.076(2) -0.0035(16) 0.0054(16) 0.0084(13)
C16 0.069(2) 0.062(2) 0.0431(18) 0.0102(16) 0.0188(17) 0.0051(18)
C17 0.0378(17) 0.0353(16) 0.078(2) 0.0018(15) 0.0087(16) 0.0010(13)
C18 0.067(3) 0.0384(19) 0.138(5) -0.015(2) 0.010(3) -0.0135(18)
S1 0.0613(5) 0.0431(4) 0.0481(5) 0.0086(4) -0.0039(4) 0.0079(4)
O2 0.093(3) 0.089(3) 0.138(3) 0.017(2) 0.027(2) 0.048(2)
O3 0.072(2) 0.078(2) 0.232(6) 0.062(3) -0.014(3) -0.0107(19)
O4 0.250(6) 0.098(3) 0.059(2) 0.018(2) -0.036(3) 0.005(3)
C21 0.087(3) 0.058(2) 0.071(3) 0.021(2) 0.000(2) 0.011(2)
C20 0.056(2) 0.0368(16) 0.060(2) 0.0053(15) 0.0031(16) -0.0049(14)
C19 0.0293(13) 0.0372(15) 0.0361(14) 0.0074(11) 0.0007(11) 0.0031(11)
F1 0.255(6) 0.132(3) 0.073(2) 0.041(2) -0.037(3) 0.039(3)
F2 0.141(3) 0.080(2) 0.194(4) 0.039(2) 0.045(3) 0.065(2)
F3 0.133(3) 0.082(2) 0.152(3) 0.045(2) 0.026(2) -0.022(2)
S2A 0.0433(9) 0.0446(9) 0.0459(10) 0.0050(8) -0.0017(7) -0.0021(7)
O5A 0.105(5) 0.058(4) 0.049(4) 0.012(3) -0.001(4) 0.020(4)
O6A 0.039(3) 0.082(4) 0.049(4) -0.003(4) -0.002(3) -0.004(3)
O7A 0.053(5) 0.050(4) 0.070(5) 0.006(4) 0.010(4) 0.013(3)
C22A 0.061(3) 0.060(3) 0.057(3) 0.001(3) 0.000(3) 0.010(3)
F4A 0.081(4) 0.073(4) 0.078(4) -0.027(3) 0.022(4) -0.001(3)
F5A 0.084(4) 0.060(3) 0.074(4) 0.034(3) 0.010(3) 0.015(3)
F6A 0.051(3) 0.076(4) 0.084(4) -0.008(3) -0.034(3) -0.008(3)
S2B 0.070(2) 0.0516(19) 0.089(2) 0.0124(17) 0.015(2) 0.0203(17)
O5B 0.083(6) 0.086(6) 0.072(5) 0.032(5) 0.016(5) 0.038(5)
O6B 0.053(5) 0.082(6) 0.108(7) -0.013(6) -0.005(6) -0.005(5)
O7B 0.059(6) 0.044(5) 0.076(7) 0.004(5) 0.012(6) 0.009(4)
C22B 0.056(3) 0.051(3) 0.038(3) 0.008(3) 0.001(3) 0.015(3)
F4B 0.124(7) 0.091(6) 0.089(6) -0.008(5) 0.035(5) 0.010(6)
F5B 0.107(6) 0.100(7) 0.055(5) 0.031(5) -0.002(5) 0.033(6)
F6B 0.074(5) 0.115(6) 0.076(6) 0.006(5) -0.002(5) -0.013(5)
S2C 0.048(2) 0.054(2) 0.0370(19) 0.0029(17) -0.0063(17) 0.0162(19)
O5C 0.084(7) 0.106(8) 0.085(8) -0.015(7) -0.027(7) 0.018(7)
O6C 0.108(8) 0.059(7) 0.088(7) 0.020(6) 0.022(7) 0.006(7)
O7C 0.061(8) 0.046(8) 0.060(8) 0.002(8) 0.010(8) 0.005(7)
C22C 0.070(4) 0.065(4) 0.058(4) 0.013(4) 0.005(4) 0.014(4)
F4C 0.105(6) 0.103(6) 0.090(6) 0.010(5) -0.025(5) 0.014(6)
F5C 0.106(6) 0.101(6) 0.087(6) 0.007(6) 0.011(6) 0.002(6)
F6C 0.097(8) 0.067(7) 0.064(7) 0.000(6) 0.014(7) 0.003(7)

loop_
_atom_type_symbol
_atom_type_description
_atom_type_scat_dispersion_real
_atom_type_scat_dispersion_imag
_atom_type_scat_source
C C 0.0033 0.0016 'International Tables Vol C Tables 4.2.6.8 and 6.1.1.4'
H H 0.0000 0.0000 'International Tables Vol C Tables 4.2.6.8 and 6.1.1.4'
N N 0.0061 0.0033 'International Tables Vol C Tables 4.2.6.8 and 6.1.1.4'
O O 0.0106 0.0060 'International Tables Vol C Tables 4.2.6.8 and 6.1.1.4'
F F 0.0171 0.0103 'International Tables Vol C Tables 4.2.6.8 and 6.1.1.4'
S S 0.1246 0.1234 'International Tables Vol C Tables 4.2.6.8 and 6.1.1.4'
Ru Ru -1.2594 0.8363 'International Tables Vol C Tables 4.2.6.8 and 6.1.1.4'

loop_
_geom_angle_atom_site_label_1
_geom_angle_atom_site_label_2
_geom_angle_atom_site_label_3
_geom_angle
N3 Ru1 N8 88.50(9)
N3 Ru1 N7 93.20(10)
N8 Ru1 N7 178.02(9)
N3 Ru1 N6 177.93(9)
N8 Ru1 N6 89.44(9)
N7 Ru1 N6 88.85(10)
N3 Ru1 C1 77.72(10)
N8 Ru1 C1 87.01(9)
N7 Ru1 C1 92.36(10)
N6 Ru1 C1 102.01(10)
N3 Ru1 C11 77.57(11)
N8 Ru1 C11 93.16(10)
N7 Ru1 C11 88.20(11)
N6 Ru1 C11 102.72(11)
C1 Ru1 C11 155.27(12)
C1 N1 C2 111.7(2)
C1 N1 C12 123.9(2)
C2 N1 C12 124.4(2)
N1 C1 N2 103.8(2)
N1 C1 Ru1 144.3(2)
N2 C1 Ru1 111.83(17)
C6 O1 C13 117.8(3)
C11 N5 C10 111.4(3)
C11 N5 C14 124.2(3)
C10 N5 C14 124.4(3)
C1 N2 C3 111.2(2)
C1 N2 C4 119.6(2)
C3 N2 C4 129.1(2)
C3 C2 N1 107.2(2)
C3 C2 H2 126.4
N1 C2 H2 126.4
C8 N3 C4 119.0(3)
C8 N3 Ru1 120.4(2)
C4 N3 Ru1 120.48(18)
C2 C3 N2 106.1(3)
C2 C3 H3 126.9
N2 C3 H3 126.9
N3 C4 C5 122.6(3)
N3 C4 N2 110.3(2)
C5 C4 N2 127.1(3)
C11 N4 C9 111.1(3)
C11 N4 C8 119.2(2)
C9 N4 C8 129.5(3)
C4 C5 C6 117.5(3)
C4 C5 H5 121.2
C6 C5 H5 121.2
C15 N6 Ru1 179.1(2)
O1 C6 C7 124.6(3)
O1 C6 C5 114.8(3)
C7 C6 C5 120.6(3)
C17 N7 Ru1 177.0(3)
C8 C7 C6 117.4(3)
C8 C7 H7 121.3
C6 C7 H7 121.3
N3 C8 C7 122.8(3)
N3 C8 N4 110.8(3)
C7 C8 N4 126.4(3)
C19 N8 Ru1 174.0(2)
N5 C11 N4 103.5(2)
N5 C11 Ru1 144.3(2)
N4 C11 Ru1 112.00(19)
C9 C10 N5 108.0(3)
C9 C10 H10 126.0
N5 C10 H10 126.0
C10 C9 N4 106.0(3)
C10 C9 H9 127.0
N4 C9 H9 127.0
N1 C12 H12A 109.5
N1 C12 H12B 109.5
H12A C12 H12B 109.5
N1 C12 H12C 109.5
H12A C12 H12C 109.5
H12B C12 H12C 109.5
O1 C13 H13A 109.5
O1 C13 H13B 109.5
H13A C13 H13B 109.5
O1 C13 H13C 109.5
H13A C13 H13C 109.5
H13B C13 H13C 109.5
N6 C15 C16 178.7(3)
N5 C14 H14A 109.5
N5 C14 H14B 109.5
H14A C14 H14B 109.5
N5 C14 H14C 109.5
H14A C14 H14C 109.5
H14B C14 H14C 109.5
C15 C16 H16A 109.5
C15 C16 H16B 109.5
H16A C16 H16B 109.5
C15 C16 H16C 109.5
H16A C16 H16C 109.5
H16B C16 H16C 109.5
N7 C17 C18 179.1(5)
C17 C18 H18A 109.5
C17 C18 H18B 109.5
H18A C18 H18B 109.5
C17 C18 H18C 109.5
H18A C18 H18C 109.5
H18B C18 H18C 109.5
O4 S1 O3 117.9(3)
O4 S1 O2 112.0(3)
O3 S1 O2 113.1(3)
O4 S1 C21 104.3(2)
O3 S1 C21 104.3(2)
O2 S1 C21 103.3(2)
F1 C21 F3 109.0(4)
F1 C21 F2 106.3(4)
F3 C21 F2 103.3(4)
F1 C21 S1 114.4(3)
F3 C21 S1 113.1(3)
F2 C21 S1 110.0(3)
C19 C20 H20A 109.5
C19 C20 H20B 109.5
H20A C20 H20B 109.5
C19 C20 H20C 109.5
H20A C20 H20C 109.5
H20B C20 H20C 109.5
N8 C19 C20 179.3(3)
O7A S2A O5A 108.0(8)
O7A S2A O6A 117.6(8)
O5A S2A O6A 119.4(6)
O7A S2A C22A 102.7(8)
O5A S2A C22A 102.2(5)
O6A S2A C22A 104.3(5)
F4A C22A F6A 105.3(7)
F4A C22A F5A 106.5(7)
F6A C22A F5A 110.7(7)
F4A C22A S2A 113.1(6)
F6A C22A S2A 111.7(6)
F5A C22A S2A 109.3(6)
O7B S2B O5B 106.7(9)
O7B S2B O6B 113.9(10)
O5B S2B O6B 112.8(9)
O7B S2B C22B 111.9(9)
O5B S2B C22B 107.6(6)
O6B S2B C22B 103.9(7)
F6B C22B F4B 108.3(11)
F6B C22B F5B 114.5(12)
F4B C22B F5B 106.2(10)
F6B C22B S2B 106.0(8)
F4B C22B S2B 115.5(8)
F5B C22B S2B 106.6(9)
O5C S2C O7C 115.0(16)
O5C S2C O6C 124.9(12)
O7C S2C O6C 107.9(16)
O5C S2C C22C 102.4(10)
O7C S2C C22C 107.1(16)
O6C S2C C22C 96.1(9)
F4C C22C F6C 99.2(14)
F4C C22C F5C 102.8(13)
F6C C22C F5C 120.0(15)
F4C C22C S2C 117.1(12)
F6C C22C S2C 108.9(12)
F5C C22C S2C 108.9(10)

loop_
_geom_bond_atom_site_label_1
_geom_bond_atom_site_label_2
_geom_bond_distance
Ru1 N3 2.007(2)
Ru1 N8 2.030(2)
Ru1 N7 2.030(2)
Ru1 N6 2.046(2)
Ru1 C1 2.067(3)
Ru1 C11 2.069(3)
N1 C1 1.337(3)
N1 C2 1.394(4)
N1 C12 1.453(4)
C1 N2 1.382(3)
O1 C6 1.349(4)
O1 C13 1.443(5)
N5 C11 1.340(3)
N5 C10 1.392(4)
N5 C14 1.449(4)
N2 C3 1.390(3)
N2 C4 1.405(3)
C2 C3 1.340(4)
C2 H2 0.9400
N3 C8 1.339(4)
N3 C4 1.346(3)
C3 H3 0.9400
C4 C5 1.365(4)
N4 C11 1.380(4)
N4 C9 1.395(4)
N4 C8 1.405(4)
C5 C6 1.403(5)
C5 H5 0.9400
N6 C15 1.131(4)
C6 C7 1.384(5)
N7 C17 1.129(4)
C7 C8 1.375(5)
C7 H7 0.9400
N8 C19 1.135(4)
C10 C9 1.322(5)
C10 H10 0.9400
C9 H9 0.9400
C12 H12A 0.9700
C12 H12B 0.9700
C12 H12C 0.9700
C13 H13A 0.9700
C13 H13B 0.9700
C13 H13C 0.9700
C15 C16 1.461(4)
C14 H14A 0.9700
C14 H14B 0.9700
C14 H14C 0.9700
C16 H16A 0.9700
C16 H16B 0.9700
C16 H16C 0.9700
C17 C18 1.474(5)
C18 H18A 0.9700
C18 H18B 0.9700
C18 H18C 0.9700
S1 O4 1.390(4)
S1 O3 1.398(4)
S1 O2 1.426(3)
S1 C21 1.790(4)
C21 F1 1.277(5)
C21 F3 1.310(5)
C21 F2 1.347(5)
C20 C19 1.457(4)
C20 H20A 0.9700
C20 H20B 0.9700
C20 H20C 0.9700
S2A O7A 1.413(12)
S2A O5A 1.434(9)
S2A O6A 1.460(7)
S2A C22A 1.785(8)
C22A F4A 1.315(9)
C22A F6A 1.318(9)
C22A F5A 1.386(9)
S2B O7B 1.406(12)
S2B O5B 1.429(9)
S2B O6B 1.529(11)
S2B C22B 1.718(9)
C22B F6B 1.317(12)
C22B F4B 1.334(12)
C22B F5B 1.393(12)
S2C O5C 1.315(12)
S2C O7C 1.408(15)
S2C O6C 1.555(13)
S2C C22C 1.765(12)
C22C F4C 1.327(14)
C22C F6C 1.347(15)
C22C F5C 1.398(14)

loop_
_geom_torsion_atom_site_label_1
_geom_torsion_atom_site_label_2
_geom_torsion_atom_site_label_3
_geom_torsion_atom_site_label_4
_geom_torsion
C2 N1 C1 N2 0.1(3)
C12 N1 C1 N2 -179.5(3)
C2 N1 C1 Ru1 -177.1(3)
C12 N1 C1 Ru1 3.3(5)
N1 C1 N2 C3 -0.1(3)
Ru1 C1 N2 C3 178.10(18)
N1 C1 N2 C4 -177.5(2)
Ru1 C1 N2 C4 0.8(3)
C1 N1 C2 C3 0.0(3)
C12 N1 C2 C3 179.6(3)
N1 C2 C3 N2 -0.1(3)
C1 N2 C3 C2 0.1(3)
C4 N2 C3 C2 177.2(3)
C8 N3 C4 C5 -1.4(4)
Ru1 N3 C4 C5 -178.0(2)
C8 N3 C4 N2 179.0(3)
Ru1 N3 C4 N2 2.4(3)
C1 N2 C4 N3 -2.0(3)
C3 N2 C4 N3 -178.8(3)
C1 N2 C4 C5 178.5(3)
C3 N2 C4 C5 1.7(5)
N3 C4 C5 C6 0.8(5)
N2 C4 C5 C6 -179.8(3)
C13 O1 C6 C7 -7.8(7)
C13 O1 C6 C5 172.0(4)
C4 C5 C6 O1 -179.5(3)
C4 C5 C6 C7 0.4(6)
O1 C6 C7 C8 179.1(4)
C5 C6 C7 C8 -0.8(6)
C4 N3 C8 C7 1.0(5)
Ru1 N3 C8 C7 177.5(3)
C4 N3 C8 N4 -179.4(3)
Ru1 N3 C8 N4 -2.8(4)
C6 C7 C8 N3 0.1(6)
C6 C7 C8 N4 -179.5(4)
C11 N4 C8 N3 1.1(4)
C9 N4 C8 N3 -173.7(3)
C11 N4 C8 C7 -179.3(4)
C9 N4 C8 C7 5.9(6)
C10 N5 C11 N4 -0.8(3)
C14 N5 C11 N4 177.2(3)
C10 N5 C11 Ru1 -174.4(3)
C14 N5 C11 Ru1 3.6(5)
C9 N4 C11 N5 0.6(3)
C8 N4 C11 N5 -175.1(3)
C9 N4 C11 Ru1 176.6(2)
C8 N4 C11 Ru1 0.9(4)
C11 N5 C10 C9 0.7(4)
C14 N5 C10 C9 -177.3(3)
N5 C10 C9 N4 -0.3(4)
C11 N4 C9 C10 -0.2(4)
C8 N4 C9 C10 174.9(3)
O4 S1 C21 F1 174.3(5)
O3 S1 C21 F1 -61.4(5)
O2 S1 C21 F1 57.0(5)
O4 S1 C21 F3 48.7(5)
O3 S1 C21 F3 173.0(4)
O2 S1 C21 F3 -68.5(4)
O4 S1 C21 F2 -66.1(5)
O3 S1 C21 F2 58.2(4)
O2 S1 C21 F2 176.6(4)
O7A S2A C22A F4A -174.0(9)
O5A S2A C22A F4A -62.1(8)
O6A S2A C22A F4A 62.9(8)
O7A S2A C22A F6A -55.4(10)
O5A S2A C22A F6A 56.5(8)
O6A S2A C22A F6A -178.6(6)
O7A S2A C22A F5A 67.5(9)
O5A S2A C22A F5A 179.4(7)
O6A S2A C22A F5A -55.7(7)
O7B S2B C22B F6B -54.8(13)
O5B S2B C22B F6B 62.2(11)
O6B S2B C22B F6B -178.0(10)
O7B S2B C22B F4B -174.7(12)
O5B S2B C22B F4B -57.7(12)
O6B S2B C22B F4B 62.1(12)
O7B S2B C22B F5B 67.7(13)
O5B S2B C22B F5B -175.4(10)
O6B S2B C22B F5B -55.6(11)
O5C S2C C22C F4C 173.7(15)
O7C S2C C22C F4C 52(2)
O6C S2C C22C F4C -58.5(15)
O5C S2C C22C F6C -74.9(16)
O7C S2C C22C F6C 164(2)
O6C S2C C22C F6C 52.9(16)
O5C S2C C22C F5C 57.6(16)
O7C S2C C22C F5C -64(2)
O6C S2C C22C F5C -174.6(14)
